data_4309461
loop_
_publ_author_name
'Simon M. Humphrey'
'Richard A. Mole'
'Mary McPartlin'
'Eric J. L. McInnes'
'Paul T. Wood'

_publ_section_title
;
Isolated Magnetic Clusters of Co(II) and Ni(II) within 3-Dimensional
Organic Frameworks of 6-Mercaptonicotinic Acid: Unique Structural
Topologies Based on Selectivity for Hard and Soft Coordination Environments
;
_journal_name_full 'Inorganic Chemistry'
_journal_page_first 5981
_journal_page_last 5983
_journal_paper_doi 10.1021/ic050768q
_journal_volume 44
_journal_year 2005
_chemical_formula_sum 'C48 H42 N8 Ni9 O26 S8'
_chemical_formula_weight 1931.77
_chemical_name_systematic
; 
 ? 
;
_space_group_IT_number 142
_symmetry_cell_setting tetragonal
_symmetry_space_group_name_Hall '-I 4bd 2c'
_symmetry_space_group_name_H-M 'I 41/a c d :2'
_atom_sites_solution_hydrogens geom
_atom_sites_solution_primary direct
_atom_sites_solution_secondary difmap
_audit_creation_method SHELXL-97
_cell_angle_alpha 90.00
_cell_angle_beta 90.00
_cell_angle_gamma 90.00
_cell_formula_units_Z 8
_cell_length_a 13.9938(2)
_cell_length_b 13.9938(2)
_cell_length_c 62.1034(9)
_cell_measurement_temperature 180(2)
_cell_volume 12161.5(3)
_computing_structure_refinement 'SHELXL-97 (Sheldrick, 1997)'
_computing_structure_solution 'SHELXS-97 (Sheldrick, 1990)'
_diffrn_ambient_temperature 180(2)
_diffrn_measured_fraction_theta_full 0.994
_diffrn_measured_fraction_theta_max 0.994
_diffrn_radiation_monochromator graphite
_diffrn_radiation_source 'fine-focus sealed tube'
_diffrn_radiation_type MoK\a
_diffrn_radiation_wavelength 0.71073
_diffrn_reflns_av_R_equivalents 0.0873
_diffrn_reflns_av_sigmaI/netI 0.0429
_diffrn_reflns_limit_h_max 16
_diffrn_reflns_limit_h_min -16
_diffrn_reflns_limit_k_max 16
_diffrn_reflns_limit_k_min -16
_diffrn_reflns_limit_l_max 73
_diffrn_reflns_limit_l_min -39
_diffrn_reflns_number 22565
_diffrn_reflns_theta_full 24.99
_diffrn_reflns_theta_max 24.99
_diffrn_reflns_theta_min 3.51
_exptl_absorpt_coefficient_mu 3.089
_exptl_absorpt_correction_T_max 0.9408
_exptl_absorpt_correction_T_min 0.5122
_exptl_crystal_density_diffrn 2.110
_exptl_crystal_density_method 'not measured'
_exptl_crystal_F_000 7792
_exptl_crystal_size_max 0.25
_exptl_crystal_size_mid 0.23
_exptl_crystal_size_min 0.02
_refine_diff_density_max 0.573
_refine_diff_density_min -0.608
_refine_diff_density_rms 0.126
_refine_ls_extinction_method none
_refine_ls_goodness_of_fit_ref 1.043
_refine_ls_hydrogen_treatment mixed
_refine_ls_matrix_type full
_refine_ls_number_parameters 257
_refine_ls_number_reflns 2673
_refine_ls_number_restraints 6
_refine_ls_restrained_S_all 1.042
_refine_ls_R_factor_all 0.0580
_refine_ls_R_factor_gt 0.0402
_refine_ls_shift/su_max 0.000
_refine_ls_shift/su_mean 0.000
_refine_ls_structure_factor_coef Fsqd
_refine_ls_weighting_details 'calc w=1/[\s^2^(Fo^2^)+(0.0515P)^2^+39.5083P] where P=(Fo^2^+2Fc^2^)/3'
_refine_ls_weighting_scheme calc
_refine_ls_wR_factor_gt 0.0927
_refine_ls_wR_factor_ref 0.0988
_reflns_number_gt 2095
_reflns_number_total 2673
_reflns_threshold_expression >2sigma(I)
_cod_data_source_file ic050768qsi20050513_122735_1.cif
_cod_data_source_block 1a
_cod_original_sg_symbol_H-M 'I 41/a c d'
_cod_database_code 4309461

loop_
_symmetry_equiv_pos_as_xyz
'x, y, z'
'-x+1/2, -y, z+1/2'
'-y+1/4, x+3/4, z+1/4'
'y+1/4, -x+1/4, z+3/4'
'-x+1/2, y, -z'
'x, -y, -z+1/2'
'y+1/4, x+3/4, -z+3/4'
'-y+1/4, -x+1/4, -z+1/4'
'x+1/2, y+1/2, z+1/2'
'-x+1, -y+1/2, z+1'
'-y+3/4, x+5/4, z+3/4'
'y+3/4, -x+3/4, z+5/4'
'-x+1, y+1/2, -z+1/2'
'x+1/2, -y+1/2, -z+1'
'y+3/4, x+5/4, -z+5/4'
'-y+3/4, -x+3/4, -z+3/4'
'-x, -y, -z'
'x-1/2, y, -z-1/2'
'y-1/4, -x-3/4, -z-1/4'
'-y-1/4, x-1/4, -z-3/4'
'x-1/2, -y, z'
'-x, y, z-1/2'
'-y-1/4, -x-3/4, z-3/4'
'y-1/4, x-1/4, z-1/4'
'-x+1/2, -y+1/2, -z+1/2'
'x, y+1/2, -z'
'y+1/4, -x-1/4, -z+1/4'
'-y+1/4, x+1/4, -z-1/4'
'x, -y+1/2, z+1/2'
'-x+1/2, y+1/2, z'
'-y+1/4, -x-1/4, z-1/4'
'y+1/4, x+1/4, z+1/4'

loop_
_atom_site_label
_atom_site_type_symbol
_atom_site_fract_x
_atom_site_fract_y
_atom_site_fract_z
_atom_site_U_iso_or_equiv
_atom_site_adp_type
_atom_site_occupancy
_atom_site_symmetry_multiplicity
_atom_site_calc_flag
_atom_site_refinement_flags
_atom_site_disorder_assembly
_atom_site_disorder_group
Ni1 Ni 0.0000 0.0000 0.0000 0.01194(19) Uani 1 2 d S . .
Ni2 Ni -0.2500 0.00926(5) 0.0000 0.0126(2) Uani 1 2 d S . .
Ni3 Ni -0.07927(4) 0.00640(4) 0.116794(9) 0.02026(18) Uani 1 1 d . . .
Ni4 Ni 0.0000 0.2500 0.1250 0.0172(3) Uani 1 4 d S . .
S1 S 0.13073(7) 0.11322(7) -0.007560(18) 0.0146(2) Uani 1 1 d . . .
S2 S -0.37847(7) 0.12637(7) 0.002520(17) 0.0155(3) Uani 1 1 d . . .
N1 N 0.0396(2) 0.0724(2) 0.02738(5) 0.0132(7) Uani 1 1 d . . .
N2 N -0.2809(2) 0.0445(2) 0.03285(5) 0.0138(7) Uani 1 1 d . . .
O1 O -0.0032(3) 0.0480(2) 0.09119(5) 0.0382(9) Uani 1 1 d . . .
O2 O 0.0749(2) 0.1836(2) 0.09963(5) 0.0231(7) Uani 1 1 d . . .
O3 O -0.1908(3) -0.0017(2) 0.09560(5) 0.0354(9) Uani 1 1 d . . .
O4 O -0.3026(2) 0.0981(2) 0.10821(5) 0.0305(8) Uani 1 1 d . . .
O5 O -0.1040(2) 0.1460(2) 0.1250 0.0347(12) Uani 1 2 d S . .
O6 O 0.0465(3) -0.0049(3) 0.13480(7) 0.0368(9) Uani 1 1 d D . .
H6A H 0.056(3) 0.040(3) 0.1438(7) 0.044 Uiso 1 1 d D . .
H6B H 0.094(3) -0.013(3) 0.1260(7) 0.044 Uiso 1 1 d D . .
H6C H 0.0410 -0.0554 0.1424 0.044 Uiso 0.25 1 d P . .
O7 O -0.0497(3) -0.1374(3) 0.10653(7) 0.0484(10) Uani 1 1 d D . .
H7A H 0.007(2) -0.134(5) 0.1108(8) 0.058 Uiso 1 1 d D . .
H7B H -0.060(4) -0.136(5) 0.0929(4) 0.058 Uiso 1 1 d D . .
H7C H -0.0843 -0.1788 0.1129 0.058 Uiso 0.25 1 d P . .
C2 C 0.0210(3) 0.0718(3) 0.04850(7) 0.0141(9) Uani 1 1 d . . .
H2 H -0.028(3) 0.020(3) 0.0542(7) 0.017 Uiso 1 1 d . . .
C3 C 0.0668(3) 0.1307(3) 0.06308(7) 0.0150(9) Uani 1 1 d . . .
C4 C 0.1342(3) 0.1963(3) 0.05482(7) 0.0163(9) Uani 1 1 d . . .
H4 H 0.162(3) 0.236(3) 0.0655(7) 0.020 Uiso 1 1 d . . .
C5 C 0.1553(3) 0.1967(3) 0.03326(7) 0.0144(9) Uani 1 1 d . . .
H5 H 0.199(3) 0.232(3) 0.0273(7) 0.017 Uiso 1 1 d . . .
C6 C 0.1074(3) 0.1325(3) 0.01967(7) 0.0135(9) Uani 1 1 d . . .
C7 C 0.0452(3) 0.1206(3) 0.08636(7) 0.0213(10) Uani 1 1 d . . .
C12 C -0.2544(3) 0.0273(3) 0.05311(7) 0.0163(9) Uani 1 1 d . . .
H12 H -0.212(3) -0.015(3) 0.0547(7) 0.020 Uiso 1 1 d . . .
C13 C -0.2920(3) 0.0748(3) 0.07079(7) 0.0206(10) Uani 1 1 d . . .
C14 C -0.3584(3) 0.1467(4) 0.06687(8) 0.0262(11) Uani 1 1 d . . .
H14 H -0.379(3) 0.178(4) 0.0788(8) 0.031 Uiso 1 1 d . . .
C15 C -0.3854(3) 0.1673(4) 0.04595(8) 0.0263(11) Uani 1 1 d . . .
H15 H -0.425(4) 0.214(4) 0.0426(8) 0.032 Uiso 1 1 d . . .
C16 C -0.3470(3) 0.1138(3) 0.02935(7) 0.0141(9) Uani 1 1 d . . .
C17 C -0.2592(3) 0.0544(3) 0.09309(7) 0.0252(11) Uani 1 1 d . . .

loop_
_atom_site_aniso_label
_atom_site_aniso_U_11
_atom_site_aniso_U_22
_atom_site_aniso_U_33
_atom_site_aniso_U_23
_atom_site_aniso_U_13
_atom_site_aniso_U_12
Ni1 0.0130(4) 0.0160(4) 0.0068(4) -0.0017(3) -0.0011(3) -0.0009(3)
Ni2 0.0147(4) 0.0159(4) 0.0073(4) 0.000 0.0007(3) 0.000
Ni3 0.0294(3) 0.0208(3) 0.0106(3) 0.0021(2) 0.0050(2) -0.0005(2)
Ni4 0.0229(4) 0.0229(4) 0.0057(6) 0.000 0.000 0.0014(5)
S1 0.0191(5) 0.0173(5) 0.0073(6) 0.0007(4) 0.0003(4) 0.0004(4)
S2 0.0187(6) 0.0171(6) 0.0108(6) 0.0011(4) -0.0025(4) -0.0009(4)
N1 0.0128(16) 0.0126(17) 0.014(2) -0.0026(14) 0.0007(15) 0.0018(13)
N2 0.0158(17) 0.0173(18) 0.0082(19) -0.0011(14) -0.0001(14) -0.0024(15)
O1 0.069(3) 0.0240(18) 0.022(2) -0.0012(16) 0.0228(18) -0.0118(18)
O2 0.0300(17) 0.0307(17) 0.0088(16) -0.0040(14) 0.0011(13) -0.0006(14)
O3 0.058(2) 0.0321(19) 0.0164(19) -0.0049(15) -0.0128(17) 0.0081(18)
O4 0.0323(19) 0.047(2) 0.0119(18) -0.0060(16) -0.0015(15) -0.0101(16)
O5 0.0254(15) 0.0254(15) 0.053(4) -0.0116(17) 0.0116(17) -0.003(2)
O6 0.028(2) 0.036(2) 0.047(3) 0.0093(17) -0.0024(17) -0.0022(15)
O7 0.059(3) 0.036(2) 0.050(3) -0.004(2) 0.024(2) -0.002(2)
C2 0.017(2) 0.013(2) 0.013(2) -0.0016(17) 0.0017(17) 0.0027(16)
C3 0.018(2) 0.018(2) 0.009(2) -0.0008(17) 0.0005(17) 0.0020(17)
C4 0.020(2) 0.017(2) 0.012(2) -0.0047(18) -0.0037(18) -0.0016(17)
C5 0.018(2) 0.015(2) 0.011(2) 0.0017(17) 0.0020(18) -0.0035(17)
C6 0.015(2) 0.014(2) 0.012(2) 0.0017(17) 0.0002(17) 0.0025(16)
C7 0.031(3) 0.022(2) 0.011(2) -0.0015(19) 0.002(2) 0.004(2)
C12 0.014(2) 0.021(2) 0.014(2) 0.0004(19) -0.0030(17) -0.0041(18)
C13 0.020(2) 0.026(2) 0.016(3) -0.0028(19) 0.0010(19) -0.0088(19)
C14 0.026(2) 0.037(3) 0.016(3) -0.012(2) 0.004(2) 0.000(2)
C15 0.021(2) 0.033(3) 0.025(3) -0.009(2) -0.004(2) 0.007(2)
C16 0.011(2) 0.018(2) 0.014(2) -0.0015(18) 0.0005(17) -0.0044(16)
C17 0.036(3) 0.026(2) 0.014(3) -0.005(2) 0.002(2) -0.015(2)

loop_
_atom_type_symbol
_atom_type_description
_atom_type_scat_dispersion_real
_atom_type_scat_dispersion_imag
_atom_type_scat_source
C C 0.0033 0.0016 'International Tables Vol C Tables 4.2.6.8 and 6.1.1.4'
H H 0.0000 0.0000 'International Tables Vol C Tables 4.2.6.8 and 6.1.1.4'
N N 0.0061 0.0033 'International Tables Vol C Tables 4.2.6.8 and 6.1.1.4'
O O 0.0106 0.0060 'International Tables Vol C Tables 4.2.6.8 and 6.1.1.4'
S S 0.1246 0.1234 'International Tables Vol C Tables 4.2.6.8 and 6.1.1.4'
Ni Ni 0.3393 1.1124 'International Tables Vol C Tables 4.2.6.8 and 6.1.1.4'

loop_
_geom_angle_atom_site_label_1
_geom_angle_atom_site_label_2
_geom_angle_atom_site_label_3
_geom_angle
_geom_angle_site_symmetry_1
_geom_angle_site_symmetry_3
_geom_angle_publ_flag
N1 Ni1 N1 180.00(18) . 17 ?
N1 Ni1 S2 96.62(9) . 21_655 ?
N1 Ni1 S2 83.38(9) 17 21_655 ?
N1 Ni1 S2 83.38(9) . 5_455 ?
N1 Ni1 S2 96.62(9) 17 5_455 ?
S2 Ni1 S2 180.00(7) 21_655 5_455 ?
N1 Ni1 S1 68.93(10) . . ?
N1 Ni1 S1 111.07(10) 17 . ?
S2 Ni1 S1 87.77(3) 21_655 . ?
S2 Ni1 S1 92.23(3) 5_455 . ?
N1 Ni1 S1 111.07(10) . 17 ?
N1 Ni1 S1 68.93(10) 17 17 ?
S2 Ni1 S1 92.23(3) 21_655 17 ?
S2 Ni1 S1 87.77(3) 5_455 17 ?
S1 Ni1 S1 180.00(7) . 17 ?
N2 Ni2 N2 153.40(18) . 5_455 ?
N2 Ni2 S2 93.17(9) . 5_455 ?
N2 Ni2 S2 68.62(9) 5_455 5_455 ?
N2 Ni2 S2 68.62(9) . . ?
N2 Ni2 S2 93.17(9) 5_455 . ?
S2 Ni2 S2 95.51(5) 5_455 . ?
N2 Ni2 S1 96.69(9) . 17 ?
N2 Ni2 S1 101.94(9) 5_455 17 ?
S2 Ni2 S1 88.86(3) 5_455 17 ?
S2 Ni2 S1 164.83(4) . 17 ?
N2 Ni2 S1 101.94(9) . 21 ?
N2 Ni2 S1 96.69(9) 5_455 21 ?
S2 Ni2 S1 164.83(4) 5_455 21 ?
S2 Ni2 S1 88.86(3) . 21 ?
S1 Ni2 S1 90.66(5) 17 21 ?
O1 Ni3 O4 172.90(14) . 15_444 ?
O1 Ni3 O3 84.86(16) . . ?
O4 Ni3 O3 95.02(15) 15_444 . ?
O1 Ni3 O5 90.59(12) . . ?
O4 Ni3 O5 96.49(12) 15_444 . ?
O3 Ni3 O5 94.80(12) . . ?
O1 Ni3 O6 89.97(16) . . ?
O4 Ni3 O6 88.95(15) 15_444 . ?
O3 Ni3 O6 169.25(15) . . ?
O5 Ni3 O6 94.67(13) . . ?
O1 Ni3 O7 86.22(14) . . ?
O4 Ni3 O7 86.70(14) 15_444 . ?
O3 Ni3 O7 84.52(16) . . ?
O5 Ni3 O7 176.79(13) . . ?
O6 Ni3 O7 85.75(17) . . ?
O5 Ni4 O5 180.00(13) . 10_454 ?
O5 Ni4 O2 87.71(8) . 8 ?
O5 Ni4 O2 92.29(8) 10_454 8 ?
O5 Ni4 O2 92.29(8) . . ?
O5 Ni4 O2 87.71(8) 10_454 . ?
O2 Ni4 O2 96.90(17) 8 . ?
O5 Ni4 O2 92.29(8) . 15_444 ?
O5 Ni4 O2 87.71(8) 10_454 15_444 ?
O2 Ni4 O2 83.28(17) 8 15_444 ?
O2 Ni4 O2 175.43(16) . 15_444 ?
O5 Ni4 O2 87.71(8) . 10_454 ?
O5 Ni4 O2 92.29(8) 10_454 10_454 ?
O2 Ni4 O2 175.43(16) 8 10_454 ?
O2 Ni4 O2 83.28(17) . 10_454 ?
O2 Ni4 O2 96.90(17) 15_444 10_454 ?
C6 S1 Ni2 92.88(13) . 17 ?
C6 S1 Ni1 77.02(13) . . ?
Ni2 S1 Ni1 91.12(4) 17 . ?
C16 S2 Ni2 78.82(14) . . ?
C16 S2 Ni1 99.46(13) . 5_455 ?
Ni2 S2 Ni1 91.29(4) . 5_455 ?
C2 N1 C6 119.2(3) . . ?
C2 N1 Ni1 139.0(3) . . ?
C6 N1 Ni1 101.7(3) . . ?
C12 N2 C16 118.0(4) . . ?
C12 N2 Ni2 143.2(3) . . ?
C16 N2 Ni2 98.6(3) . . ?
C7 O1 Ni3 135.3(3) . . ?
C7 O2 Ni4 128.7(3) . . ?
C17 O3 Ni3 129.2(3) . . ?
C17 O4 Ni3 127.5(3) . 15_444 ?
Ni3 O5 Ni3 112.6(2) . 15_444 ?
Ni3 O5 Ni4 123.70(11) . . ?
Ni3 O5 Ni4 123.70(11) 15_444 . ?
Ni3 O6 H6A 115(4) . . ?
Ni3 O6 H6B 109(4) . . ?
H6A O6 H6B 113(3) . . ?
Ni3 O6 H6C 106.4(3) . . ?
H6A O6 H6C 105(4) . . ?
H6B O6 H6C 108(4) . . ?
Ni3 O7 H7A 92(5) . . ?
Ni3 O7 H7B 103(4) . . ?
H7A O7 H7B 118(4) . . ?
Ni3 O7 H7C 112.8(3) . . ?
H7A O7 H7C 115(4) . . ?
H7B O7 H7C 112(4) . . ?
N1 C2 C3 123.2(4) . . ?
N1 C2 H2 117(2) . . ?
C3 C2 H2 119(2) . . ?
C2 C3 C4 117.3(4) . . ?
C2 C3 C7 119.1(4) . . ?
C4 C3 C7 123.5(4) . . ?
C5 C4 C3 120.1(4) . . ?
C5 C4 H4 126(3) . . ?
C3 C4 H4 114(3) . . ?
C4 C5 C6 118.8(4) . . ?
C4 C5 H5 125(3) . . ?
C6 C5 H5 116(3) . . ?
N1 C6 C5 121.3(4) . . ?
N1 C6 S1 112.2(3) . . ?
C5 C6 S1 126.4(3) . . ?
O1 C7 O2 125.4(4) . . ?
O1 C7 C3 114.8(4) . . ?
O2 C7 C3 119.8(4) . . ?
N2 C12 C13 123.7(4) . . ?
N2 C12 H12 115(3) . . ?
C13 C12 H12 121(3) . . ?
C12 C13 C14 117.5(4) . . ?
C12 C13 C17 121.9(4) . . ?
C14 C13 C17 120.5(4) . . ?
C15 C14 C13 119.9(4) . . ?
C15 C14 H14 125(3) . . ?
C13 C14 H14 115(3) . . ?
C16 C15 C14 118.8(5) . . ?
C16 C15 H15 118(3) . . ?
C14 C15 H15 123(3) . . ?
N2 C16 C15 122.2(4) . . ?
N2 C16 S2 113.5(3) . . ?
C15 C16 S2 124.3(4) . . ?
O3 C17 O4 125.1(4) . . ?
O3 C17 C13 118.3(4) . . ?
O4 C17 C13 116.6(4) . . ?

loop_
_geom_bond_atom_site_label_1
_geom_bond_atom_site_label_2
_geom_bond_distance
_geom_bond_site_symmetry_2
_geom_bond_publ_flag
Ni1 N1 2.056(3) . ?
Ni1 N1 2.056(3) 17 ?
Ni1 S2 2.4584(10) 21_655 ?
Ni1 S2 2.4584(10) 5_455 ?
Ni1 S1 2.4653(10) . ?
Ni1 S1 2.4653(10) 17 ?
Ni2 N2 2.143(3) . ?
Ni2 N2 2.143(3) 5_455 ?
Ni2 S2 2.4378(11) 5_455 ?
Ni2 S2 2.4378(11) . ?
Ni2 S1 2.4380(11) 17 ?
Ni2 S1 2.4380(11) 21 ?
Ni3 O1 2.000(3) . ?
Ni3 O4 2.031(3) 15_444 ?
Ni3 O3 2.045(4) . ?
Ni3 O5 2.048(3) . ?
Ni3 O6 2.091(4) . ?
Ni3 O7 2.151(4) . ?
Ni4 O5 2.059(5) . ?
Ni4 O5 2.059(5) 10_454 ?
Ni4 O2 2.109(3) 8 ?
Ni4 O2 2.109(3) . ?
Ni4 O2 2.109(3) 15_444 ?
Ni4 O2 2.109(3) 10_454 ?
S1 C6 1.743(4) . ?
S1 Ni2 2.4380(11) 17 ?
S2 C16 1.733(4) . ?
S2 Ni1 2.4584(10) 5_455 ?
N1 C2 1.337(5) . ?
N1 C6 1.354(5) . ?
N2 C12 1.334(5) . ?
N2 C16 1.358(5) . ?
O1 C7 1.258(5) . ?
O2 C7 1.276(5) . ?
O3 C17 1.248(6) . ?
O4 C17 1.275(6) . ?
O4 Ni3 2.031(3) 15_444 ?
O5 Ni3 2.048(3) 15_444 ?
O6 H6A 0.852(19) . ?
O6 H6B 0.865(19) . ?
O6 H6C 0.853(4) . ?
O7 H7A 0.832(19) . ?
O7 H7B 0.858(19) . ?
O7 H7C 0.853(4) . ?
C2 C3 1.383(6) . ?
C2 H2 1.06(4) . ?
C3 C4 1.412(6) . ?
C3 C7 1.484(6) . ?
C4 C5 1.371(6) . ?
C4 H4 0.94(5) . ?
C5 C6 1.403(6) . ?
C5 H5 0.87(5) . ?
C12 C13 1.387(6) . ?
C12 H12 0.85(5) . ?
C13 C14 1.392(7) . ?
C13 C17 1.486(6) . ?
C14 C15 1.383(7) . ?
C14 H14 0.91(5) . ?
C15 C16 1.383(6) . ?
C15 H15 0.88(5) . ?
